data_2210100
loop_
_publ_author_name
'Michiue, Kenji'
'Steele, Ian M.'
'Jordan, Richard F.'

_publ_section_title
;[Bis(3-mesitylpyrazol-1-yl)(5-mesitylpyrazol-1-yl)borohydrido]dichloro(5-mesitylpyrazole)titanium(III)
 toluene solvate
;
_journal_coeditor_code BM2002
_journal_issue 9
_journal_name_full 'Acta Crystallographica Section E'
_journal_page_first m2357
_journal_page_last m2358
_journal_paper_doi 10.1107/S1600536806033903
_journal_volume 62
_journal_year 2006
_chemical_formula_iupac '[Ti (C36 H40 B N6) Cl2 (C12 H14 N2)], C7 H8'
_chemical_formula_moiety 'C48 H54 B Cl2 N8 Ti, C7 H8'
_chemical_formula_sum 'C55 H62 B Cl2 N8 Ti'
_chemical_formula_weight 964.74
_chemical_name_systematic
;
[Bis(3-mesitylpyrazol-1-yl)(5-mesitylpyrazol-1-yl)borohydrido]dichloro(5-
mesitylpyrazole)titanium(III) toluene solvate
;
_space_group_IT_number 14
_symmetry_cell_setting monoclinic
_symmetry_space_group_name_Hall '-P 2ybc'
_symmetry_space_group_name_H-M 'P 1 21/c 1'
_atom_sites_solution_hydrogens geom
_atom_sites_solution_primary direct
_atom_sites_solution_secondary difmap
_cell_angle_alpha 90.00
_cell_angle_beta 110.82(3)
_cell_angle_gamma 90.00
_cell_formula_units_Z 4
_cell_length_a 13.137(7)
_cell_length_b 17.277(10)
_cell_length_c 24.824(11)
_cell_measurement_reflns_used 1024
_cell_measurement_temperature 100(2)
_cell_measurement_theta_max 19.09
_cell_measurement_theta_min 1.57
_cell_volume 5266(5)
_computing_cell_refinement 'SAINT (Bruker, 2002)'
_computing_data_collection 'SMART (Bruker, 2002)'
_computing_data_reduction 'SADABS (Bruker, 2002)'
_computing_molecular_graphics SHELXTL
_computing_publication_material SHELXTL
_computing_structure_refinement SHELXTL
_computing_structure_solution 'SHELXTL (Bruker, 2002)'
_diffrn_ambient_temperature 100(2)
_diffrn_detector_area_resol_mean 8.33
_diffrn_measured_fraction_theta_full 0.979
_diffrn_measured_fraction_theta_max 0.979
_diffrn_measurement_device_type Huber
_diffrn_measurement_method \f
_diffrn_radiation_source 'Advanced Photon Source beamline 15ID'
_diffrn_radiation_type synchrotron
_diffrn_radiation_wavelength 0.5500
_diffrn_reflns_av_R_equivalents 0.159
_diffrn_reflns_av_sigmaI/netI 0.097
_diffrn_reflns_limit_h_max 15
_diffrn_reflns_limit_h_min -15
_diffrn_reflns_limit_k_max 20
_diffrn_reflns_limit_k_min -20
_diffrn_reflns_limit_l_max 29
_diffrn_reflns_limit_l_min -29
_diffrn_reflns_number 50912
_diffrn_reflns_theta_full 19.09
_diffrn_reflns_theta_max 19.09
_diffrn_reflns_theta_min 1.57
_diffrn_standards_decay_% 0
_diffrn_standards_number 0
_exptl_absorpt_coefficient_mu 0.165
_exptl_absorpt_correction_T_max 0.9967
_exptl_absorpt_correction_T_min 0.9837
_exptl_absorpt_correction_type multi-scan
_exptl_absorpt_process_details '(SADABS; Bruker, 2002)'
_exptl_crystal_colour colourless
_exptl_crystal_density_diffrn 1.217
_exptl_crystal_density_method 'not measured'
_exptl_crystal_description rod
_exptl_crystal_F_000 2036
_exptl_crystal_size_max 0.10
_exptl_crystal_size_mid 0.02
_exptl_crystal_size_min 0.02
_refine_diff_density_max 0.52
_refine_diff_density_min -0.47
_refine_ls_extinction_method none
_refine_ls_goodness_of_fit_ref 0.97
_refine_ls_hydrogen_treatment mixed
_refine_ls_matrix_type full
_refine_ls_number_parameters 621
_refine_ls_number_reflns 9087
_refine_ls_number_restraints 0
_refine_ls_restrained_S_all 0.97
_refine_ls_R_factor_all 0.0918
_refine_ls_R_factor_gt 0.0520
_refine_ls_shift/su_max 0.001
_refine_ls_shift/su_mean 0.000
_refine_ls_structure_factor_coef Fsqd
_refine_ls_weighting_details 'calc w=1/[\s^2^(Fo^2^)+(0.0684P)^2^] where P=(Fo^2^+2Fc^2^)/3'
_refine_ls_weighting_scheme calc
_refine_ls_wR_factor_gt 0.1170
_refine_ls_wR_factor_ref 0.1301
_reflns_number_gt 6036
_reflns_number_total 9087
_reflns_threshold_expression I>2\s(I)
_cod_data_source_file bm2002.cif
_cod_data_source_block I
_cod_original_sg_symbol_H-M 'P 21/c'
_cod_database_code 2210100
_cod_database_fobs_code 2210100

loop_
_symmetry_equiv_pos_as_xyz
'x, y, z'
'-x, y+1/2, -z+1/2'
'-x, -y, -z'
'x, -y-1/2, z-1/2'

loop_
_atom_site_type_symbol
_atom_site_label
_atom_site_fract_x
_atom_site_fract_y
_atom_site_fract_z
_atom_site_U_iso_or_equiv
_atom_site_adp_type
_atom_site_calc_flag
_atom_site_refinement_flags
_atom_site_occupancy
Ti Ti1 0.20396(4) 0.55852(3) 0.83044(2) 0.02089(14) Uani d . 1
Cl Cl1 0.07797(5) 0.45942(4) 0.78838(3) 0.02537(18) Uani d . 1
Cl Cl2 0.30925(6) 0.55097(5) 0.77305(3) 0.03341(19) Uani d . 1
N N1 0.28180(17) 0.71291(13) 0.89689(9) 0.0212(5) Uani d . 1
N N2 0.31785(18) 0.64734(14) 0.87909(10) 0.0242(5) Uani d . 1
N N3 0.10784(17) 0.72353(13) 0.81073(9) 0.0200(5) Uani d . 1
N N4 0.10593(17) 0.65594(13) 0.78153(9) 0.0216(5) Uani d . 1
N N5 0.10670(17) 0.66122(13) 0.90143(9) 0.0201(5) Uani d . 1
N N6 0.12839(17) 0.58407(13) 0.89539(9) 0.0190(5) Uani d . 1
N N7 0.30823(18) 0.46937(13) 0.88176(9) 0.0231(5) Uani d . 1
N N8 0.3142(2) 0.40104(14) 0.85592(11) 0.0312(6) Uani d . 1
H H8 0.2622 0.3848 0.8245 0.037 Uiso calc R 1
C C1 0.4270(2) 0.65320(18) 0.89774(13) 0.0302(7) Uani d . 1
H H1 0.4740 0.6158 0.8908 0.036 Uiso calc R 1
C C2 0.4618(2) 0.72114(19) 0.92836(13) 0.0331(7) Uani d . 1
H H2 0.5346 0.7386 0.9462 0.040 Uiso calc R 1
C C3 0.3670(2) 0.75840(18) 0.92733(12) 0.0273(7) Uani d . 1
C C4 0.3540(2) 0.83276(18) 0.95405(13) 0.0320(7) Uani d . 1
C C5 0.3328(2) 0.8317(2) 1.00612(13) 0.0374(8) Uani d . 1
C C6 0.3265(3) 0.9027(2) 1.03162(15) 0.0442(9) Uani d . 1
H H6 0.3126 0.9033 1.0666 0.053 Uiso calc R 1
C C7 0.3399(3) 0.9716(2) 1.00753(15) 0.0445(9) Uani d . 1
C C8 0.3600(3) 0.9723(2) 0.95705(16) 0.0464(9) Uani d . 1
H H8A 0.3696 1.0202 0.9407 0.056 Uiso calc R 1
C C9 0.3664(2) 0.9018(2) 0.92897(14) 0.0381(8) Uani d . 1
C C10 0.3139(3) 0.7580(2) 1.03289(14) 0.0496(9) Uani d . 1
H H10A 0.3378 0.7645 1.0748 0.074 Uiso calc R 1
H H10B 0.3554 0.7161 1.0238 0.074 Uiso calc R 1
H H10C 0.2362 0.7453 1.0176 0.074 Uiso calc R 1
C C11 0.3268(4) 1.0487(2) 1.0350(2) 0.0680(13) Uani d . 1
H H11A 0.2496 1.0631 1.0214 0.102 Uiso calc R 1
H H11B 0.3682 1.0891 1.0240 0.102 Uiso calc R 1
H H11C 0.3542 1.0433 1.0770 0.102 Uiso calc R 1
C C12 0.3819(3) 0.9032(2) 0.87250(18) 0.0555(10) Uani d . 1
H H12A 0.4381 0.8656 0.8730 0.083 Uiso calc R 1
H H12B 0.4046 0.9551 0.8655 0.083 Uiso calc R 1
H H12C 0.3133 0.8897 0.8418 0.083 Uiso calc R 1
C C13 0.0562(2) 0.77983(17) 0.77365(12) 0.0249(6) Uani d . 1
H H13 0.0464 0.8316 0.7837 0.030 Uiso calc R 1
C C14 0.0199(2) 0.74978(18) 0.71877(12) 0.0285(7) Uani d . 1
H H14 -0.0190 0.7763 0.6840 0.034 Uiso calc R 1
C C15 0.0522(2) 0.67204(17) 0.72469(11) 0.0236(6) Uani d . 1
C C16 0.0326(2) 0.61187(17) 0.67957(11) 0.0237(6) Uani d . 1
C C17 0.1007(2) 0.60552(17) 0.64772(11) 0.0237(6) Uani d . 1
C C18 0.0823(2) 0.54633(18) 0.60761(12) 0.0293(7) Uani d . 1
H H18 0.1288 0.5420 0.5859 0.035 Uiso calc R 1
C C19 -0.0019(2) 0.49290(19) 0.59791(12) 0.0323(7) Uani d . 1
C C20 -0.0721(2) 0.50231(19) 0.62824(12) 0.0308(7) Uani d . 1
H H20 -0.1318 0.4679 0.6210 0.037 Uiso calc R 1
C C21 -0.0569(2) 0.56073(18) 0.66877(12) 0.0275(7) Uani d . 1
C C22 0.1938(2) 0.66195(18) 0.65538(13) 0.0307(7) Uani d . 1
H H22A 0.2618 0.6331 0.6634 0.046 Uiso calc R 1
H H22B 0.2007 0.6968 0.6876 0.046 Uiso calc R 1
H H22C 0.1787 0.6923 0.6200 0.046 Uiso calc R 1
C C23 -0.0159(3) 0.4255(2) 0.55676(14) 0.0442(9) Uani d . 1
H H23A 0.0127 0.4398 0.5267 0.066 Uiso calc R 1
H H23B -0.0934 0.4128 0.5390 0.066 Uiso calc R 1
H H23C 0.0239 0.3805 0.5780 0.066 Uiso calc R 1
C C24 -0.1345(2) 0.5695(2) 0.70065(14) 0.0366(8) Uani d . 1
H H24A -0.1894 0.5283 0.6888 0.055 Uiso calc R 1
H H24B -0.1705 0.6200 0.6917 0.055 Uiso calc R 1
H H24C -0.0941 0.5657 0.7422 0.055 Uiso calc R 1
C C25 0.0466(2) 0.66753(17) 0.93503(11) 0.0248(6) Uani d . 1
H H25 0.0209 0.7146 0.9455 0.030 Uiso calc R 1
C C26 0.0283(2) 0.59484(18) 0.95184(12) 0.0271(7) Uani d . 1
H H26 -0.0120 0.5817 0.9756 0.033 Uiso calc R 1
C C27 0.0810(2) 0.54436(16) 0.92681(11) 0.0213(6) Uani d . 1
C C28 0.0927(2) 0.45883(16) 0.93729(11) 0.0211(6) Uani d . 1
C C29 0.1850(2) 0.43164(17) 0.98307(12) 0.0255(6) Uani d . 1
C C30 0.1923(3) 0.35288(19) 0.99620(14) 0.0336(7) Uani d . 1
H H30 0.2553 0.3343 1.0261 0.040 Uiso calc R 1
C C31 0.1110(3) 0.30070(18) 0.96715(14) 0.0343(8) Uani d . 1
C C32 0.0194(3) 0.32994(18) 0.92340(13) 0.0335(7) Uani d . 1
H H32 -0.0375 0.2952 0.9035 0.040 Uiso calc R 1
C C33 0.0080(2) 0.40736(18) 0.90778(12) 0.0262(6) Uani d . 1
C C34 0.2700(2) 0.4872(2) 1.02005(13) 0.0356(8) Uani d . 1
H H34A 0.2467 0.5077 1.0506 0.053 Uiso calc R 1
H H34B 0.2790 0.5300 0.9962 0.053 Uiso calc R 1
H H34C 0.3395 0.4599 1.0373 0.053 Uiso calc R 1
C C35 0.1183(4) 0.2156(2) 0.98282(18) 0.0551(10) Uani d . 1
H H35A 0.1427 0.1862 0.9558 0.083 Uiso calc R 1
H H35B 0.0466 0.1969 0.9806 0.083 Uiso calc R 1
H H35C 0.1705 0.2086 1.0221 0.083 Uiso calc R 1
C C36 -0.0966(2) 0.4357(2) 0.86216(13) 0.0392(8) Uani d . 1
H H36A -0.1279 0.3943 0.8342 0.059 Uiso calc R 1
H H36B -0.0808 0.4806 0.8423 0.059 Uiso calc R 1
H H36C -0.1486 0.4505 0.8805 0.059 Uiso calc R 1
C C37 0.4029(3) 0.46959(19) 0.92790(13) 0.0360(8) Uani d . 1
H H37 0.4246 0.5103 0.9554 0.043 Uiso calc R 1
C C38 0.4640(3) 0.4036(2) 0.93021(15) 0.0438(9) Uani d . 1
H H38 0.5320 0.3905 0.9588 0.053 Uiso calc R 1
C C39 0.4047(2) 0.36050(18) 0.88169(13) 0.0322(7) Uani d . 1
C C40 0.4270(2) 0.28560(18) 0.85856(13) 0.0305(7) Uani d . 1
C C41 0.4883(2) 0.28472(19) 0.82295(13) 0.0348(7) Uani d . 1
C C42 0.5100(2) 0.2134(2) 0.80272(14) 0.0386(8) Uani d . 1
H H42 0.5522 0.2121 0.7786 0.046 Uiso calc R 1
C C43 0.4714(2) 0.1439(2) 0.81703(14) 0.0353(8) Uani d . 1
C C44 0.4115(2) 0.14697(19) 0.85196(14) 0.0360(8) Uani d . 1
H H44 0.3856 0.1000 0.8623 0.043 Uiso calc R 1
C C45 0.3868(2) 0.21634(19) 0.87305(14) 0.0355(8) Uani d . 1
C C46 0.5342(3) 0.3587(2) 0.80846(18) 0.0530(10) Uani d . 1
H H46A 0.4752 0.3963 0.7924 0.080 Uiso calc R 1
H H46B 0.5684 0.3478 0.7801 0.080 Uiso calc R 1
H H46C 0.5886 0.3800 0.8435 0.080 Uiso calc R 1
C C47 0.4971(3) 0.0672(2) 0.79531(18) 0.0517(10) Uani d . 1
H H47A 0.5607 0.0439 0.8247 0.078 Uiso calc R 1
H H47B 0.5127 0.0756 0.7600 0.078 Uiso calc R 1
H H47C 0.4345 0.0324 0.7872 0.078 Uiso calc R 1
C C48 0.3191(3) 0.2163(2) 0.91114(17) 0.0515(10) Uani d . 1
H H48A 0.3008 0.1629 0.9174 0.077 Uiso calc R 1
H H48B 0.2520 0.2457 0.8924 0.077 Uiso calc R 1
H H48C 0.3606 0.2402 0.9483 0.077 Uiso calc R 1
B B1 0.1559(2) 0.72672(19) 0.87682(13) 0.0211(7) Uani d . 1
H H56 0.141(2) 0.7828(18) 0.8909(12) 0.024(7) Uiso d . 1
C C49 0.7506(5) 0.6253(3) 0.8298(2) 0.0956(18) Uani d . 1
H H49A 0.7635 0.6058 0.7958 0.143 Uiso calc R 1
H H49B 0.6825 0.6036 0.8310 0.143 Uiso calc R 1
H H49C 0.8112 0.6100 0.8646 0.143 Uiso calc R 1
C C50 0.7425(3) 0.7121(2) 0.82696(15) 0.0516(10) Uani d . 1
C C51 0.6650(3) 0.7503(3) 0.84229(17) 0.0648(12) Uani d . 1
H H51 0.6160 0.7214 0.8548 0.078 Uiso calc R 1
C C52 0.6574(4) 0.8300(4) 0.8399(2) 0.0804(15) Uani d . 1
H H52 0.6029 0.8553 0.8503 0.097 Uiso calc R 1
C C53 0.7278(4) 0.8728(3) 0.82251(19) 0.0684(13) Uani d . 1
H H53 0.7232 0.9277 0.8213 0.082 Uiso calc R 1
C C54 0.8043(3) 0.8360(3) 0.80706(17) 0.0615(12) Uani d . 1
H H54 0.8534 0.8651 0.7948 0.074 Uiso calc R 1
C C55 0.8111(3) 0.7559(3) 0.80902(17) 0.0584(11) Uani d . 1
H H55 0.8647 0.7309 0.7976 0.070 Uiso calc R 1

loop_
_atom_site_aniso_label
_atom_site_aniso_U_11
_atom_site_aniso_U_22
_atom_site_aniso_U_33
_atom_site_aniso_U_12
_atom_site_aniso_U_13
_atom_site_aniso_U_23
Ti1 0.0187(2) 0.0281(3) 0.0154(2) 0.0040(2) 0.0055(2) -0.0007(2)
Cl1 0.0241(3) 0.0291(4) 0.0195(3) 0.0013(3) 0.0035(3) -0.0039(3)
Cl2 0.0353(4) 0.0430(5) 0.0273(4) 0.0103(3) 0.0178(3) 0.0033(3)
N1 0.0206(11) 0.0229(13) 0.0196(11) 0.0070(10) 0.0064(10) -0.0001(10)
N2 0.0232(12) 0.0250(13) 0.0240(12) 0.0067(10) 0.0080(10) 0.0014(10)
N3 0.0190(11) 0.0234(13) 0.0183(11) 0.0057(9) 0.0076(10) 0.0035(10)
N4 0.0216(11) 0.0288(14) 0.0150(11) 0.0044(10) 0.0071(10) 0.0032(10)
N5 0.0200(11) 0.0228(13) 0.0168(11) 0.0064(9) 0.0057(10) 0.0008(9)
N6 0.0179(11) 0.0212(12) 0.0160(11) 0.0034(9) 0.0035(9) -0.0015(9)
N7 0.0251(12) 0.0207(13) 0.0212(11) 0.0020(10) 0.0054(10) -0.0022(10)
N8 0.0298(13) 0.0269(14) 0.0332(14) 0.0025(11) 0.0068(12) -0.0078(11)
C1 0.0209(15) 0.0344(18) 0.0351(17) 0.0081(13) 0.0099(13) -0.0002(14)
C2 0.0192(14) 0.0383(19) 0.0373(17) 0.0034(13) 0.0045(13) -0.0075(15)
C3 0.0210(14) 0.0325(17) 0.0252(15) 0.0049(13) 0.0043(12) 0.0005(13)
C4 0.0185(14) 0.0337(18) 0.0344(17) 0.0043(13) -0.0023(13) -0.0087(14)
C5 0.0238(15) 0.049(2) 0.0314(17) 0.0119(14) 0.0001(14) -0.0130(15)
C6 0.0331(18) 0.054(2) 0.0386(18) 0.0103(16) 0.0037(16) -0.0120(18)
C7 0.0290(17) 0.050(2) 0.042(2) 0.0036(16) -0.0032(16) -0.0117(17)
C8 0.0329(18) 0.042(2) 0.055(2) -0.0010(15) 0.0041(17) -0.0018(18)
C9 0.0251(16) 0.041(2) 0.0432(19) 0.0009(14) 0.0055(15) -0.0070(16)
C10 0.060(2) 0.059(3) 0.0296(17) 0.0207(19) 0.0162(17) 0.0041(17)
C11 0.070(3) 0.050(3) 0.072(3) 0.010(2) 0.011(2) -0.025(2)
C12 0.057(2) 0.039(2) 0.067(3) -0.0081(18) 0.018(2) 0.0061(19)
C13 0.0253(14) 0.0263(16) 0.0243(15) 0.0075(12) 0.0104(13) 0.0085(12)
C14 0.0283(15) 0.0369(18) 0.0197(14) 0.0101(13) 0.0078(13) 0.0104(13)
C15 0.0176(13) 0.0340(17) 0.0172(13) 0.0044(12) 0.0040(11) 0.0065(12)
C16 0.0204(14) 0.0319(17) 0.0148(13) 0.0043(12) 0.0014(12) 0.0076(12)
C17 0.0241(14) 0.0308(17) 0.0148(13) 0.0035(12) 0.0051(12) 0.0052(12)
C18 0.0318(16) 0.0399(19) 0.0175(13) 0.0037(14) 0.0103(13) 0.0041(13)
C19 0.0346(17) 0.0374(19) 0.0165(14) -0.0010(14) -0.0011(13) 0.0031(13)
C20 0.0205(15) 0.0413(19) 0.0219(15) -0.0023(13) -0.0031(13) 0.0036(13)
C21 0.0190(14) 0.0372(18) 0.0212(14) 0.0036(13) 0.0011(12) 0.0097(13)
C22 0.0325(16) 0.0357(18) 0.0272(15) -0.0019(14) 0.0146(14) 0.0002(13)
C23 0.056(2) 0.044(2) 0.0265(16) -0.0066(17) 0.0075(16) -0.0046(15)
C24 0.0214(15) 0.055(2) 0.0333(16) 0.0023(14) 0.0101(14) 0.0086(15)
C25 0.0245(14) 0.0306(17) 0.0210(14) 0.0076(12) 0.0105(13) -0.0003(12)
C26 0.0314(16) 0.0350(18) 0.0209(14) 0.0038(13) 0.0165(13) 0.0018(13)
C27 0.0191(13) 0.0293(16) 0.0129(12) 0.0028(12) 0.0025(11) 0.0028(11)
C28 0.0241(14) 0.0258(16) 0.0172(13) 0.0028(12) 0.0119(12) 0.0016(11)
C29 0.0243(14) 0.0316(17) 0.0235(14) 0.0034(12) 0.0120(13) 0.0032(12)
C30 0.0392(17) 0.0347(19) 0.0331(16) 0.0150(15) 0.0205(15) 0.0109(14)
C31 0.052(2) 0.0275(17) 0.0383(18) 0.0046(15) 0.0350(17) 0.0004(14)
C32 0.0430(18) 0.0338(19) 0.0309(16) -0.0127(15) 0.0221(15) -0.0122(14)
C33 0.0293(15) 0.0333(17) 0.0204(14) -0.0033(13) 0.0143(13) -0.0059(13)
C34 0.0272(16) 0.045(2) 0.0297(16) -0.0032(14) 0.0047(14) 0.0044(14)
C35 0.085(3) 0.031(2) 0.073(3) 0.0065(19) 0.057(2) 0.0028(18)
C36 0.0280(16) 0.059(2) 0.0275(16) -0.0080(16) 0.0059(14) -0.0066(16)
C37 0.0381(18) 0.0329(18) 0.0302(16) 0.0037(14) 0.0037(15) -0.0050(14)
C38 0.0324(18) 0.035(2) 0.0430(19) 0.0097(15) -0.0118(16) -0.0059(16)
C39 0.0264(16) 0.0326(18) 0.0320(17) 0.0011(13) 0.0035(14) -0.0025(14)
C40 0.0231(15) 0.0330(18) 0.0323(16) 0.0043(13) 0.0059(13) -0.0051(14)
C41 0.0266(16) 0.0377(19) 0.0347(17) 0.0053(14) 0.0044(14) 0.0018(14)
C42 0.0263(16) 0.055(2) 0.0342(17) 0.0072(15) 0.0101(14) -0.0032(16)
C43 0.0277(16) 0.040(2) 0.0376(18) 0.0013(14) 0.0110(15) -0.0088(15)
C44 0.0291(16) 0.0313(18) 0.0465(19) -0.0030(14) 0.0122(15) -0.0081(15)
C45 0.0273(16) 0.039(2) 0.0405(18) -0.0001(14) 0.0123(14) -0.0097(15)
C46 0.057(2) 0.051(2) 0.059(2) 0.0005(19) 0.029(2) 0.0061(19)
C47 0.048(2) 0.046(2) 0.068(3) 0.0003(17) 0.028(2) -0.0147(19)
C48 0.058(2) 0.044(2) 0.064(2) -0.0066(18) 0.036(2) -0.0166(19)
B1 0.0193(15) 0.0263(18) 0.0179(15) 0.0055(13) 0.0070(13) 0.0006(13)
C49 0.103(4) 0.072(4) 0.076(3) 0.007(3) -0.012(3) 0.000(3)
C50 0.047(2) 0.061(3) 0.0329(19) -0.0022(19) -0.0027(18) 0.0093(18)
C51 0.059(3) 0.102(4) 0.042(2) -0.021(3) 0.028(2) -0.007(2)
C52 0.059(3) 0.099(4) 0.085(3) -0.001(3) 0.027(3) -0.039(3)
C53 0.069(3) 0.057(3) 0.061(3) 0.000(2) 0.001(2) -0.005(2)
C54 0.049(2) 0.087(4) 0.047(2) -0.010(2) 0.015(2) 0.018(2)
C55 0.039(2) 0.086(4) 0.051(2) 0.010(2) 0.0164(19) 0.007(2)

loop_
_atom_type_symbol
_atom_type_description
_atom_type_scat_dispersion_real
_atom_type_scat_dispersion_imag
_atom_type_scat_source
C C 0.0015 0.0009 'International Tables Vol C Tables 4.2.6.8 and 6.1.1.4'
H H 0.0000 0.0000 'International Tables Vol C Tables 4.2.6.8 and 6.1.1.4'
B B 0.0004 0.0004 'International Tables Vol C Tables 4.2.6.8 and 6.1.1.4'
Cl Cl 0.0998 0.0984 'International Tables Vol C Tables 4.2.6.8 and 6.1.1.4'
N N 0.0030 0.0019 'International Tables Vol C Tables 4.2.6.8 and 6.1.1.4'
Ti Ti 0.2060 0.2830 'International Tables Vol C Tables 4.2.6.8 and 6.1.1.4'

loop_
_geom_angle_atom_site_label_1
_geom_angle_atom_site_label_2
_geom_angle_atom_site_label_3
_geom_angle
_geom_angle_publ_flag
N2 Ti1 N4 85.37(10) yes
N2 Ti1 N6 81.59(9) yes
N2 Ti1 N7 90.50(10) yes
N2 Ti1 Cl1 173.14(7) yes
N2 Ti1 Cl2 86.45(7) yes
N4 Ti1 N6 85.62(8) yes
N4 Ti1 N7 175.87(9) yes
N4 Ti1 Cl1 97.48(8) yes
N4 Ti1 Cl2 93.66(7) yes
N6 Ti1 N7 93.86(9) yes
N6 Ti1 Cl1 92.37(7) yes
N6 Ti1 Cl2 168.05(6) yes
N7 Ti1 Cl1 86.63(8) yes
N7 Ti1 Cl2 86.00(7) yes
Cl1 Ti1 Cl2 99.55(4) yes
C3 N1 N2 110.5(2) ?
C3 N1 B1 131.1(2) ?
N2 N1 B1 118.3(2) ?
C1 N2 N1 106.1(2) ?
C1 N2 Ti1 132.9(2) ?
N1 N2 Ti1 121.04(16) ?
C13 N3 N4 110.1(2) ?
C13 N3 B1 128.4(2) ?
N4 N3 B1 121.3(2) ?
C15 N4 N3 106.2(2) ?
C15 N4 Ti1 135.45(19) ?
N3 N4 Ti1 117.54(15) ?
C25 N5 N6 109.6(2) ?
C25 N5 B1 127.8(2) ?
N6 N5 B1 122.4(2) ?
C27 N6 N5 105.8(2) ?
C27 N6 Ti1 137.61(19) ?
N5 N6 Ti1 115.70(16) ?
C37 N7 N8 102.2(2) ?
C37 N7 Ti1 134.1(2) ?
N8 N7 Ti1 118.28(17) ?
C39 N8 N7 115.0(2) ?
C39 N8 H8 122.5 ?
N7 N8 H8 122.5 ?
N2 C1 C2 110.8(3) ?
N2 C1 H1 124.6 ?
C2 C1 H1 124.6 ?
C1 C2 C3 105.3(3) ?
C1 C2 H2 127.3 ?
C3 C2 H2 127.3 ?
N1 C3 C2 107.3(3) ?
N1 C3 C4 123.2(2) ?
C2 C3 C4 129.5(3) ?
C9 C4 C5 121.0(3) ?
C9 C4 C3 119.7(3) ?
C5 C4 C3 119.2(3) ?
C6 C5 C4 117.7(3) ?
C6 C5 C10 120.0(3) ?
C4 C5 C10 122.2(3) ?
C7 C6 C5 121.8(4) ?
C7 C6 H6 119.1 ?
C5 C6 H6 119.1 ?
C8 C7 C6 120.2(3) ?
C8 C7 C11 119.2(4) ?
C6 C7 C11 120.6(4) ?
C7 C8 C9 120.4(4) ?
C7 C8 H8A 119.8 ?
C9 C8 H8A 119.8 ?
C4 C9 C8 118.8(3) ?
C4 C9 C12 121.1(3) ?
C8 C9 C12 120.0(3) ?
C5 C10 H10A 109.5 ?
C5 C10 H10B 109.5 ?
H10A C10 H10B 109.5 ?
C5 C10 H10C 109.5 ?
H10A C10 H10C 109.5 ?
H10B C10 H10C 109.5 ?
C7 C11 H11A 109.5 ?
C7 C11 H11B 109.5 ?
H11A C11 H11B 109.5 ?
C7 C11 H11C 109.5 ?
H11A C11 H11C 109.5 ?
H11B C11 H11C 109.5 ?
C9 C12 H12A 109.5 ?
C9 C12 H12B 109.5 ?
H12A C12 H12B 109.5 ?
C9 C12 H12C 109.5 ?
H12A C12 H12C 109.5 ?
H12B C12 H12C 109.5 ?
N3 C13 C14 108.5(3) ?
N3 C13 H13 125.7 ?
C14 C13 H13 125.7 ?
C13 C14 C15 105.8(2) ?
C13 C14 H14 127.1 ?
C15 C14 H14 127.1 ?
N4 C15 C14 109.3(2) ?
N4 C15 C16 121.7(2) ?
C14 C15 C16 129.0(2) ?
C17 C16 C21 120.0(3) ?
C17 C16 C15 120.7(3) ?
C21 C16 C15 119.3(3) ?
C18 C17 C16 118.8(3) ?
C18 C17 C22 119.3(3) ?
C16 C17 C22 121.9(3) ?
C17 C18 C19 122.5(3) ?
C17 C18 H18 118.7 ?
C19 C18 H18 118.7 ?
C20 C19 C18 117.8(3) ?
C20 C19 C23 120.6(3) ?
C18 C19 C23 121.6(3) ?
C21 C20 C19 121.7(3) ?
C21 C20 H20 119.2 ?
C19 C20 H20 119.2 ?
C20 C21 C16 119.0(3) ?
C20 C21 C24 120.3(3) ?
C16 C21 C24 120.6(3) ?
C17 C22 H22A 109.5 ?
C17 C22 H22B 109.5 ?
H22A C22 H22B 109.5 ?
C17 C22 H22C 109.5 ?
H22A C22 H22C 109.5 ?
H22B C22 H22C 109.5 ?
C19 C23 H23A 109.5 ?
C19 C23 H23B 109.5 ?
H23A C23 H23B 109.5 ?
C19 C23 H23C 109.5 ?
H23A C23 H23C 109.5 ?
H23B C23 H23C 109.5 ?
C21 C24 H24A 109.5 ?
C21 C24 H24B 109.5 ?
H24A C24 H24B 109.5 ?
C21 C24 H24C 109.5 ?
H24A C24 H24C 109.5 ?
H24B C24 H24C 109.5 ?
N5 C25 C26 108.7(2) ?
N5 C25 H25 125.7 ?
C26 C25 H25 125.7 ?
C25 C26 C27 105.7(3) ?
C25 C26 H26 127.2 ?
C27 C26 H26 127.2 ?
N6 C27 C26 110.2(3) ?
N6 C27 C28 124.3(2) ?
C26 C27 C28 125.3(2) ?
C33 C28 C29 120.1(3) ?
C33 C28 C27 121.2(2) ?
C29 C28 C27 118.2(2) ?
C30 C29 C28 118.7(3) ?
C30 C29 C34 120.2(3) ?
C28 C29 C34 121.0(3) ?
C31 C30 C29 122.4(3) ?
C31 C30 H30 118.8 ?
C29 C30 H30 118.8 ?
C30 C31 C32 117.4(3) ?
C30 C31 C35 122.0(3) ?
C32 C31 C35 120.6(3) ?
C33 C32 C31 123.0(3) ?
C33 C32 H32 118.5 ?
C31 C32 H32 118.5 ?
C32 C33 C28 118.4(3) ?
C32 C33 C36 120.0(3) ?
C28 C33 C36 121.5(3) ?
C29 C34 H34A 109.5 ?
C29 C34 H34B 109.5 ?
H34A C34 H34B 109.5 ?
C29 C34 H34C 109.5 ?
H34A C34 H34C 109.5 ?
H34B C34 H34C 109.5 ?
C31 C35 H35A 109.5 ?
C31 C35 H35B 109.5 ?
H35A C35 H35B 109.5 ?
C31 C35 H35C 109.5 ?
H35A C35 H35C 109.5 ?
H35B C35 H35C 109.5 ?
C33 C36 H36A 109.5 ?
C33 C36 H36B 109.5 ?
H36A C36 H36B 109.5 ?
C33 C36 H36C 109.5 ?
H36A C36 H36C 109.5 ?
H36B C36 H36C 109.5 ?
N7 C37 C38 112.1(3) ?
N7 C37 H37 123.9 ?
C38 C37 H37 123.9 ?
C37 C38 C39 105.5(3) ?
C37 C38 H38 127.3 ?
C39 C38 H38 127.3 ?
N8 C39 C38 105.2(3) ?
N8 C39 C40 122.5(3) ?
C38 C39 C40 132.3(3) ?
C41 C40 C45 120.6(3) ?
C41 C40 C39 119.5(3) ?
C45 C40 C39 119.9(3) ?
C40 C41 C42 118.4(3) ?
C40 C41 C46 120.8(3) ?
C42 C41 C46 120.7(3) ?
C43 C42 C41 121.8(3) ?
C43 C42 H42 119.1 ?
C41 C42 H42 119.1 ?
C44 C43 C42 118.2(3) ?
C44 C43 C47 120.8(3) ?
C42 C43 C47 121.0(3) ?
C43 C44 C45 122.5(3) ?
C43 C44 H44 118.8 ?
C45 C44 H44 118.8 ?
C44 C45 C40 118.5(3) ?
C44 C45 C48 120.2(3) ?
C40 C45 C48 121.3(3) ?
C41 C46 H46A 109.5 ?
C41 C46 H46B 109.5 ?
H46A C46 H46B 109.5 ?
C41 C46 H46C 109.5 ?
H46A C46 H46C 109.5 ?
H46B C46 H46C 109.5 ?
C43 C47 H47A 109.5 ?
C43 C47 H47B 109.5 ?
H47A C47 H47B 109.5 ?
C43 C47 H47C 109.5 ?
H47A C47 H47C 109.5 ?
H47B C47 H47C 109.5 ?
C45 C48 H48A 109.5 ?
C45 C48 H48B 109.5 ?
H48A C48 H48B 109.5 ?
C45 C48 H48C 109.5 ?
H48A C48 H48C 109.5 ?
H48B C48 H48C 109.5 ?
N5 B1 N3 109.1(2) yes
N5 B1 N1 107.9(2) yes
N3 B1 N1 108.7(2) yes
N5 B1 H56 112.6(15) ?
N3 B1 H56 109.1(15) ?
N1 B1 H56 109.3(15) ?
C50 C49 H49A 109.5 ?
C50 C49 H49B 109.5 ?
H49A C49 H49B 109.5 ?
C50 C49 H49C 109.5 ?
H49A C49 H49C 109.5 ?
H49B C49 H49C 109.5 ?
C55 C50 C51 117.5(4) ?
C55 C50 C49 121.6(5) ?
C51 C50 C49 120.8(5) ?
C50 C51 C52 121.1(4) ?
C50 C51 H51 119.5 ?
C52 C51 H51 119.5 ?
C53 C52 C51 120.4(4) ?
C53 C52 H52 119.8 ?
C51 C52 H52 119.8 ?
C54 C53 C52 119.2(5) ?
C54 C53 H53 120.4 ?
C52 C53 H53 120.4 ?
C53 C54 C55 120.3(4) ?
C53 C54 H54 119.9 ?
C55 C54 H54 119.9 ?
C50 C55 C54 121.5(4) ?
C50 C55 H55 119.3 ?
C54 C55 H55 119.3 ?

loop_
_geom_bond_atom_site_label_1
_geom_bond_atom_site_label_2
_geom_bond_distance
_geom_bond_publ_flag
Ti1 N2 2.183(3) yes
Ti1 N4 2.203(2) yes
Ti1 N6 2.218(2) yes
Ti1 N7 2.152(2) yes
Ti1 Cl1 2.3523(13) yes
Ti1 Cl2 2.3153(12) yes
N1 C3 1.357(4) ?
N1 N2 1.361(3) ?
N1 B1 1.567(4) yes
N2 C1 1.346(4) ?
N3 C13 1.345(3) ?
N3 N4 1.370(3) ?
N3 B1 1.535(4) yes
N4 C15 1.363(3) ?
N5 C25 1.342(4) ?
N5 N6 1.382(3) ?
N5 B1 1.534(4) yes
N6 C27 1.346(4) ?
N7 C37 1.359(4) ?
N7 N8 1.359(3) ?
N8 C39 1.331(4) ?
N8 H8 0.8800 ?
C1 C2 1.384(4) ?
C1 H1 0.9500 ?
C2 C3 1.393(4) ?
C2 H2 0.9500 ?
C3 C4 1.483(4) ?
C4 C9 1.381(5) ?
C4 C5 1.416(5) ?
C5 C6 1.396(5) ?
C5 C10 1.498(5) ?
C6 C7 1.371(5) ?
C6 H6 0.9500 ?
C7 C8 1.369(5) ?
C7 C11 1.534(5) ?
C8 C9 1.421(5) ?
C8 H8A 0.9500 ?
C9 C12 1.487(5) ?
C10 H10A 0.9800 ?
C10 H10B 0.9800 ?
C10 H10C 0.9800 ?
C11 H11A 0.9800 ?
C11 H11B 0.9800 ?
C11 H11C 0.9800 ?
C12 H12A 0.9800 ?
C12 H12B 0.9800 ?
C12 H12C 0.9800 ?
C13 C14 1.375(4) ?
C13 H13 0.9500 ?
C14 C15 1.400(4) ?
C14 H14 0.9500 ?
C15 C16 1.482(4) ?
C16 C17 1.393(4) ?
C16 C21 1.418(4) ?
C17 C18 1.387(4) ?
C17 C22 1.522(4) ?
C18 C19 1.394(4) ?
C18 H18 0.9500 ?
C19 C20 1.392(4) ?
C19 C23 1.516(5) ?
C20 C21 1.389(4) ?
C20 H20 0.9500 ?
C21 C24 1.504(4) ?
C22 H22A 0.9800 ?
C22 H22B 0.9800 ?
C22 H22C 0.9800 ?
C23 H23A 0.9800 ?
C23 H23B 0.9800 ?
C23 H23C 0.9800 ?
C24 H24A 0.9800 ?
C24 H24B 0.9800 ?
C24 H24C 0.9800 ?
C25 C26 1.371(4) ?
C25 H25 0.9500 ?
C26 C27 1.390(4) ?
C26 H26 0.9500 ?
C27 C28 1.499(4) ?
C28 C33 1.410(4) ?
C28 C29 1.415(4) ?
C29 C30 1.395(4) ?
C29 C34 1.511(4) ?
C30 C31 1.388(5) ?
C30 H30 0.9500 ?
C31 C32 1.398(5) ?
C31 C35 1.516(5) ?
C32 C33 1.386(5) ?
C32 H32 0.9500 ?
C33 C36 1.518(4) ?
C34 H34A 0.9800 ?
C34 H34B 0.9800 ?
C34 H34C 0.9800 ?
C35 H35A 0.9800 ?
C35 H35B 0.9800 ?
C35 H35C 0.9800 ?
C36 H36A 0.9800 ?
C36 H36B 0.9800 ?
C36 H36C 0.9800 ?
C37 C38 1.383(5) ?
C37 H37 0.9500 ?
C38 C39 1.395(4) ?
C38 H38 0.9500 ?
C39 C40 1.486(4) ?
C40 C41 1.391(4) ?
C40 C45 1.406(5) ?
C41 C42 1.398(5) ?
C41 C46 1.510(5) ?
C42 C43 1.397(5) ?
C42 H42 0.9500 ?
C43 C44 1.364(5) ?
C43 C47 1.514(5) ?
C44 C45 1.392(5) ?
C44 H44 0.9500 ?
C45 C48 1.511(5) ?
C46 H46A 0.9800 ?
C46 H46B 0.9800 ?
C46 H46C 0.9800 ?
C47 H47A 0.9800 ?
C47 H47B 0.9800 ?
C47 H47C 0.9800 ?
C48 H48A 0.9800 ?
C48 H48B 0.9800 ?
C48 H48C 0.9800 ?
B1 H56 1.07(3) ?
C49 C50 1.503(7) ?
C49 H49A 0.9800 ?
C49 H49B 0.9800 ?
C49 H49C 0.9800 ?
C50 C55 1.367(6) ?
C50 C51 1.376(6) ?
C51 C52 1.381(7) ?
C51 H51 0.9500 ?
C52 C53 1.368(7) ?
C52 H52 0.9500 ?
C53 C54 1.355(7) ?
C53 H53 0.9500 ?
C54 C55 1.386(7) ?
C54 H54 0.9500 ?
C55 H55 0.9500 ?

loop_
_geom_torsion_atom_site_label_1
_geom_torsion_atom_site_label_2
_geom_torsion_atom_site_label_3
_geom_torsion_atom_site_label_4
_geom_torsion
C3 N1 N2 C1 -1.4(3)
B1 N1 N2 C1 174.6(2)
C3 N1 N2 Ti1 178.54(18)
B1 N1 N2 Ti1 -5.5(3)
N7 Ti1 N2 C1 43.4(3)
N4 Ti1 N2 C1 -136.5(3)
N6 Ti1 N2 C1 137.3(3)
Cl2 Ti1 N2 C1 -42.5(3)
N7 Ti1 N2 N1 -136.4(2)
N4 Ti1 N2 N1 43.63(19)
N6 Ti1 N2 N1 -42.61(19)
Cl2 Ti1 N2 N1 137.60(19)
C13 N3 N4 C15 0.6(3)
B1 N3 N4 C15 176.1(2)
C13 N3 N4 Ti1 171.88(17)
B1 N3 N4 Ti1 -12.6(3)
N2 Ti1 N4 C15 134.2(3)
N6 Ti1 N4 C15 -143.9(3)
Cl2 Ti1 N4 C15 48.1(3)
Cl1 Ti1 N4 C15 -52.1(3)
N2 Ti1 N4 N3 -33.79(18)
N6 Ti1 N4 N3 48.11(18)
Cl2 Ti1 N4 N3 -119.93(17)
Cl1 Ti1 N4 N3 139.93(17)
C25 N5 N6 C27 -0.8(3)
B1 N5 N6 C27 174.0(2)
C25 N5 N6 Ti1 170.56(16)
B1 N5 N6 Ti1 -14.6(3)
N7 Ti1 N6 C27 -50.3(3)
N2 Ti1 N6 C27 -140.3(3)
N4 Ti1 N6 C27 133.8(3)
Cl2 Ti1 N6 C27 -139.3(3)
Cl1 Ti1 N6 C27 36.4(2)
N7 Ti1 N6 N5 142.07(16)
N2 Ti1 N6 N5 52.13(16)
N4 Ti1 N6 N5 -33.83(16)
Cl2 Ti1 N6 N5 53.2(4)
Cl1 Ti1 N6 N5 -131.15(16)
N2 Ti1 N7 C37 3.5(3)
N6 Ti1 N7 C37 -78.1(3)
Cl2 Ti1 N7 C37 89.9(3)
Cl1 Ti1 N7 C37 -170.2(3)
N2 Ti1 N7 N8 -145.3(2)
N6 Ti1 N7 N8 133.1(2)
Cl2 Ti1 N7 N8 -58.90(19)
Cl1 Ti1 N7 N8 40.93(19)
C37 N7 N8 C39 -1.1(3)
Ti1 N7 N8 C39 156.6(2)
N1 N2 C1 C2 1.2(3)
Ti1 N2 C1 C2 -178.7(2)
N2 C1 C2 C3 -0.6(4)
N2 N1 C3 C2 1.0(3)
B1 N1 C3 C2 -174.3(3)
N2 N1 C3 C4 -178.0(3)
B1 N1 C3 C4 6.7(5)
C1 C2 C3 N1 -0.2(3)
C1 C2 C3 C4 178.7(3)
N1 C3 C4 C9 -104.6(3)
C2 C3 C4 C9 76.6(4)
N1 C3 C4 C5 77.5(4)
C2 C3 C4 C5 -101.3(4)
C9 C4 C5 C6 -1.0(4)
C3 C4 C5 C6 176.8(3)
C9 C4 C5 C10 177.1(3)
C3 C4 C5 C10 -5.1(4)
C4 C5 C6 C7 0.2(5)
C10 C5 C6 C7 -177.9(3)
C5 C6 C7 C8 0.0(5)
C5 C6 C7 C11 176.9(3)
C6 C7 C8 C9 0.4(5)
C11 C7 C8 C9 -176.5(3)
C5 C4 C9 C8 1.5(4)
C3 C4 C9 C8 -176.3(3)
C5 C4 C9 C12 -176.2(3)
C3 C4 C9 C12 6.0(4)
C7 C8 C9 C4 -1.2(5)
C7 C8 C9 C12 176.5(3)
N4 N3 C13 C14 -0.5(3)
B1 N3 C13 C14 -175.6(3)
N3 C13 C14 C15 0.2(3)
N3 N4 C15 C14 -0.5(3)
Ti1 N4 C15 C14 -169.4(2)
N3 N4 C15 C16 -179.1(2)
Ti1 N4 C15 C16 12.0(4)
C13 C14 C15 N4 0.2(3)
C13 C14 C15 C16 178.6(3)
N4 C15 C16 C17 -98.0(3)
C14 C15 C16 C17 83.7(4)
N4 C15 C16 C21 82.3(3)
C14 C15 C16 C21 -96.0(4)
C21 C16 C17 C18 -3.0(4)
C15 C16 C17 C18 177.3(2)
C21 C16 C17 C22 176.4(3)
C15 C16 C17 C22 -3.2(4)
C16 C17 C18 C19 0.0(4)
C22 C17 C18 C19 -179.5(3)
C17 C18 C19 C20 2.9(4)
C17 C18 C19 C23 -175.9(3)
C18 C19 C20 C21 -2.7(4)
C23 C19 C20 C21 176.0(3)
C19 C20 C21 C16 -0.2(4)
C19 C20 C21 C24 179.8(3)
C17 C16 C21 C20 3.1(4)
C15 C16 C21 C20 -177.2(2)
C17 C16 C21 C24 -176.8(3)
C15 C16 C21 C24 2.8(4)
N6 N5 C25 C26 0.3(3)
B1 N5 C25 C26 -174.1(2)
N5 C25 C26 C27 0.2(3)
N5 N6 C27 C26 0.9(3)
Ti1 N6 C27 C26 -167.46(19)
N5 N6 C27 C28 -173.9(2)
Ti1 N6 C27 C28 17.7(4)
C25 C26 C27 N6 -0.7(3)
C25 C26 C27 C28 174.0(2)
N6 C27 C28 C33 -104.0(3)
C26 C27 C28 C33 82.0(3)
N6 C27 C28 C29 84.3(3)
C26 C27 C28 C29 -89.7(3)
C33 C28 C29 C30 3.1(4)
C27 C28 C29 C30 174.9(3)
C33 C28 C29 C34 -172.4(3)
C27 C28 C29 C34 -0.6(4)
C28 C29 C30 C31 -2.0(4)
C34 C29 C30 C31 173.5(3)
C29 C30 C31 C32 0.0(4)
C29 C30 C31 C35 -178.3(3)
C30 C31 C32 C33 0.9(4)
C35 C31 C32 C33 179.3(3)
C31 C32 C33 C28 0.2(4)
C31 C32 C33 C36 -176.5(3)
C29 C28 C33 C32 -2.2(4)
C27 C28 C33 C32 -173.8(3)
C29 C28 C33 C36 174.4(3)
C27 C28 C33 C36 2.9(4)
N8 N7 C37 C38 -0.3(4)
Ti1 N7 C37 C38 -152.5(3)
N7 C37 C38 C39 1.5(4)
N7 N8 C39 C38 2.0(4)
N7 N8 C39 C40 -178.0(3)
C37 C38 C39 N8 -2.0(4)
C37 C38 C39 C40 178.0(3)
N8 C39 C40 C41 94.3(4)
C38 C39 C40 C41 -85.7(5)
N8 C39 C40 C45 -86.1(4)
C38 C39 C40 C45 93.9(4)
C45 C40 C41 C42 -0.9(4)
C39 C40 C41 C42 178.7(3)
C45 C40 C41 C46 -178.4(3)
C39 C40 C41 C46 1.2(4)
C40 C41 C42 C43 0.4(4)
C46 C41 C42 C43 177.9(3)
C41 C42 C43 C44 -0.3(5)
C41 C42 C43 C47 -179.2(3)
C42 C43 C44 C45 0.7(5)
C47 C43 C44 C45 179.6(3)
C43 C44 C45 C40 -1.2(5)
C43 C44 C45 C48 179.4(3)
C41 C40 C45 C44 1.3(4)
C39 C40 C45 C44 -178.3(3)
C41 C40 C45 C48 -179.3(3)
C39 C40 C45 C48 1.1(4)
C25 N5 B1 N3 -118.6(3)
N6 N5 B1 N3 67.6(3)
C25 N5 B1 N1 123.4(3)
N6 N5 B1 N1 -50.4(3)
C13 N3 B1 N5 124.6(3)
N4 N3 B1 N5 -50.0(3)
C13 N3 B1 N1 -117.9(3)
N4 N3 B1 N1 67.5(3)
C3 N1 B1 N5 -122.4(3)
N2 N1 B1 N5 62.6(3)
C3 N1 B1 N3 119.3(3)
N2 N1 B1 N3 -55.7(3)
C55 C50 C51 C52 -0.3(6)
C49 C50 C51 C52 179.8(4)
C50 C51 C52 C53 -0.6(7)
C51 C52 C53 C54 0.8(7)
C52 C53 C54 C55 -0.2(6)
C51 C50 C55 C54 0.9(6)
C49 C50 C55 C54 -179.2(4)
C53 C54 C55 C50 -0.7(6)
